data_1551378
loop_
_publ_author_name
'Jiang, Huanfeng'
'He, Dandan'
'Zhuang, Zeyan'
'Wang, Xu'
'Li, Jiawei'
'Li, Jianxiao'
'Wu, Wanqing'
'Zhao, Zujin'
'Tang, Ben Zhong'

_publ_section_title
;
 Assembly of 1H-Isoindole Derivatives by Selective Carbon-Nitrogen Triple
 Bond Activation: Access to Aggregation-Induced Emission Fluorophores for
 Lipid Droplets Imaging
;
_journal_name_full 'Chemical Science'
_journal_paper_doi 10.1039/C9SC01035A
_journal_year 2019
_chemical_absolute_configuration ad
_chemical_formula_moiety 'C20 H19 N3'
_chemical_formula_sum 'C20 H19 N3'
_chemical_formula_weight 301.38
_space_group_crystal_system orthorhombic
_space_group_IT_number 20
_space_group_name_Hall 'C 2c 2'
_space_group_name_H-M_alt 'C 2 2 21'
_symmetry_space_group_name_Hall 'C 2c 2'
_symmetry_space_group_name_H-M 'C 2 2 21'
_atom_sites_solution_hydrogens geom
_audit_creation_date 2017-06-05
_audit_creation_method
;
Olex2 1.2
(compiled 2017.03.28 svn.r3405 for OlexSys, GUI svn.r5337)
;
_audit_update_record
;
2018-09-21 deposited with the CCDC.    2019-06-10 downloaded from the CCDC.
;
_cell_angle_alpha 90
_cell_angle_beta 90
_cell_angle_gamma 90
_cell_formula_units_Z 8
_cell_length_a 7.32208(15)
_cell_length_b 18.4404(4)
_cell_length_c 23.9475(4)
_cell_measurement_reflns_used 3270
_cell_measurement_temperature 100.00(10)
_cell_measurement_theta_max 73.2140
_cell_measurement_theta_min 4.7770
_cell_volume 3233.44(11)
_computing_cell_refinement 'CrysAlisPro 1.171.38.43f (Rigaku OD, 2015)'
_computing_data_collection 'CrysAlisPro 1.171.38.43f (Rigaku OD, 2015)'
_computing_data_reduction 'CrysAlisPro 1.171.38.43f (Rigaku OD, 2015)'
_computing_molecular_graphics 'Olex2 (Dolomanov et al., 2009)'
_computing_publication_material 'Olex2 (Dolomanov et al., 2009)'
_computing_structure_refinement 'ShelXL (Sheldrick, 2015)'
_computing_structure_solution 'SHELXT 2014/5 (Sheldrick, 2014)'
_diffrn_ambient_environment N~2~
_diffrn_ambient_temperature 100.00(10)
_diffrn_detector 'CCD plate'
_diffrn_detector_area_resol_mean 5.2684
_diffrn_detector_type AtlasS2
_diffrn_measured_fraction_theta_full 0.999
_diffrn_measured_fraction_theta_max 0.967
_diffrn_measurement_details
;
List of Runs (angles in degrees, time in seconds):

  # Type    Start    End  Width  t~exp~   \w     \q     \k     \f   Frames
#--------------------------------------------------------------------------
  1  \w      1.00  41.00   1.00    1.69    --   40.71 -99.00  30.00   40
  2  \w     24.00  74.00   1.00    1.69    --   40.71-125.00   0.00   50
  3  \w     64.00  99.00   1.00    6.77    --  107.48 -94.00 -60.00   35
  4  \w     52.00 130.00   1.00    6.77    --  107.48 -45.00   0.00   78
  5  \w     83.00 158.00   1.00    6.77    --  107.48  30.00  60.00   75
  6  \w     37.00 104.00   1.00    6.77    --  107.48 -94.00-180.00   67
  7  \w    113.00 140.00   1.00    6.77    --  107.48 111.00-180.00   27
  8  \w   -116.00 -41.00   1.00    1.69    --  -40.71 -37.00 150.00   75
;
_diffrn_measurement_device 'four-circle diffractometer'
_diffrn_measurement_device_type 'SuperNova, Dual, Cu at zero, AtlasS2'
_diffrn_measurement_method '\w scans'
_diffrn_orient_matrix_type 'CrysAlisPro convention (1999,Acta A55,543-557)'
_diffrn_orient_matrix_UB_11 0.0390049000
_diffrn_orient_matrix_UB_12 -0.0458451000
_diffrn_orient_matrix_UB_13 0.0524406000
_diffrn_orient_matrix_UB_21 0.1068613000
_diffrn_orient_matrix_UB_22 0.0637973000
_diffrn_orient_matrix_UB_23 0.0256297000
_diffrn_orient_matrix_UB_31 -0.1770039000
_diffrn_orient_matrix_UB_32 0.0284213000
_diffrn_orient_matrix_UB_33 0.0270400000
_diffrn_radiation_monochromator mirror
_diffrn_radiation_probe x-ray
_diffrn_radiation_type CuK\a
_diffrn_radiation_wavelength 1.54184
_diffrn_reflns_av_R_equivalents 0.0150
_diffrn_reflns_av_unetI/netI 0.0250
_diffrn_reflns_Laue_measured_fraction_full 0.999
_diffrn_reflns_Laue_measured_fraction_max 0.967
_diffrn_reflns_limit_h_max 5
_diffrn_reflns_limit_h_min -8
_diffrn_reflns_limit_k_max 22
_diffrn_reflns_limit_k_min -16
_diffrn_reflns_limit_l_max 29
_diffrn_reflns_limit_l_min -29
_diffrn_reflns_number 4173
_diffrn_reflns_point_group_measured_fraction_full 0.899
_diffrn_reflns_point_group_measured_fraction_max 0.855
_diffrn_reflns_theta_full 67.684
_diffrn_reflns_theta_max 73.543
_diffrn_reflns_theta_min 3.692
_diffrn_source 'micro-focus sealed X-ray tube'
_diffrn_source_type 'SuperNova (Cu) X-ray Source'
_exptl_absorpt_coefficient_mu 0.576
_exptl_absorpt_correction_T_max 1.00000
_exptl_absorpt_correction_T_min 0.84605
_exptl_absorpt_correction_type multi-scan
_exptl_absorpt_process_details
;
CrysAlisPro 1.171.38.43f (Rigaku Oxford Diffraction, 2015)
Empirical absorption correction using spherical harmonics,
 implemented in SCALE3 ABSPACK scaling algorithm.
;
_exptl_crystal_colour yellow
_exptl_crystal_density_diffrn 1.238
_exptl_crystal_description block
_exptl_crystal_F_000 1280
_exptl_crystal_size_max 0.2
_exptl_crystal_size_mid 0.16
_exptl_crystal_size_min 0.11
_refine_diff_density_max 0.168
_refine_diff_density_min -0.168
_refine_diff_density_rms 0.035
_refine_ls_abs_structure_details
;
 Flack x determined using 964 quotients [(I+)-(I-)]/[(I+)+(I-)]
 (Parsons, Flack and Wagner, Acta Cryst. B69 (2013) 249-259).
;
_refine_ls_abs_structure_Flack 0.0(2)
_refine_ls_extinction_method none
_refine_ls_goodness_of_fit_ref 1.027
_refine_ls_hydrogen_treatment constr
_refine_ls_matrix_type full
_refine_ls_number_parameters 211
_refine_ls_number_reflns 2798
_refine_ls_number_restraints 0
_refine_ls_restrained_S_all 1.027
_refine_ls_R_factor_all 0.0305
_refine_ls_R_factor_gt 0.0299
_refine_ls_shift/su_max 0.000
_refine_ls_shift/su_mean 0.000
_refine_ls_structure_factor_coef Fsqd
_refine_ls_weighting_details 'w=1/[\s^2^(Fo^2^)+(0.0478P)^2^+0.9289P] where P=(Fo^2^+2Fc^2^)/3'
_refine_ls_weighting_scheme calc
_refine_ls_wR_factor_gt 0.0783
_refine_ls_wR_factor_ref 0.0790
_reflns_Friedel_coverage 0.559
_reflns_Friedel_fraction_full 0.766
_reflns_Friedel_fraction_max 0.709
_reflns_number_gt 2742
_reflns_number_total 2798
_reflns_threshold_expression 'I > 2\s(I)'
_cod_data_source_file c9sc01035a2.cif
_cod_data_source_block exp_611
_cod_database_code 1551378
_shelx_shelxl_version_number 2016/6
_shelx_space_group_comment
;
The symmetry employed for this shelxl refinement is uniquely defined
by the following loop, which should always be used as a source of
symmetry information in preference to the above space-group names.
They are only intended as comments.
;
_shelx_estimated_absorpt_t_max 0.939
_shelx_estimated_absorpt_t_min 0.893
_reflns_odcompleteness_completeness 99.94
_reflns_odcompleteness_iscentric 1
_reflns_odcompleteness_theta 66.97
_olex2_refinement_description
;
1. Fixed Uiso
 At 1.2 times of:
  All C(H) groups, All N(H) groups
 At 1.5 times of:
  All C(H,H,H) groups
2.a Aromatic/amide H refined with riding coordinates:
 N2(H2), C1(H1), C13(H13), C2(H2A), C4(H4), C15(H15), C11(H11), C12(H12),
 C3(H3), C14(H14)
2.b Idealised Me refined as rotating group:
 C18(H18A,H18B,H18C), C20(H20A,H20B,H20C), C19(H19A,H19B,H19C)
;
_olex2_submission_special_instructions 'No special instructions were received'
_oxdiff_exptl_absorpt_empirical_details
;
Empirical correction (ABSPACK) includes:
- Absorption correction using spherical harmonics
- Frame scaling
;
_oxdiff_exptl_absorpt_empirical_full_max 1.258
_oxdiff_exptl_absorpt_empirical_full_min 0.595

loop_
_space_group_symop_operation_xyz
'x, y, z'
'-x, -y, z+1/2'
'-x, y, -z+1/2'
'x, -y, -z'
'x+1/2, y+1/2, z'
'-x+1/2, -y+1/2, z+1/2'
'-x+1/2, y+1/2, -z+1/2'
'x+1/2, -y+1/2, -z'

loop_
_atom_site_label
_atom_site_type_symbol
_atom_site_fract_x
_atom_site_fract_y
_atom_site_fract_z
_atom_site_U_iso_or_equiv
_atom_site_adp_type
_atom_site_occupancy
_atom_site_site_symmetry_order
_atom_site_calc_flag
_atom_site_refinement_flags_posn
N1 N 0.3092(2) 0.35742(7) 0.34760(6) 0.0178(3) Uani 1 1 d .
N2 N 0.2883(2) 0.48026(7) 0.32093(5) 0.0189(3) Uani 1 1 d .
H2 H 0.277979 0.508921 0.292777 0.023 Uiso 1 1 calc R
N3 N 0.2727(3) 0.10802(8) 0.28763(6) 0.0278(4) Uani 1 1 d .
C5 C 0.2534(2) 0.30489(9) 0.25945(6) 0.0171(3) Uani 1 1 d .
C8 C 0.2951(2) 0.29160(9) 0.31937(6) 0.0169(3) Uani 1 1 d .
C7 C 0.2837(2) 0.40918(9) 0.31025(7) 0.0174(3) Uani 1 1 d .
C1 C 0.2112(2) 0.41379(9) 0.20331(7) 0.0198(3) Uani 1 1 d .
H1 H 0.206270 0.464034 0.200294 0.024 Uiso 1 1 calc R
C6 C 0.2482(2) 0.38050(9) 0.25378(7) 0.0169(3) Uani 1 1 d .
C17 C 0.3094(3) 0.51468(9) 0.37667(7) 0.0196(4) Uani 1 1 d .
C16 C 0.2923(2) 0.16129(9) 0.31213(7) 0.0202(3) Uani 1 1 d .
C13 C 0.4830(3) 0.18226(10) 0.51394(7) 0.0237(4) Uani 1 1 d .
H13 H 0.521250 0.172248 0.550157 0.028 Uiso 1 1 calc R
C10 C 0.3710(2) 0.21264(9) 0.40404(7) 0.0180(3) Uani 1 1 d .
C2 C 0.1814(2) 0.36933(10) 0.15705(7) 0.0218(4) Uani 1 1 d .
H2A H 0.157934 0.390147 0.122410 0.026 Uiso 1 1 calc R
C4 C 0.2224(2) 0.26112(9) 0.21329(7) 0.0203(3) Uani 1 1 d .
H4 H 0.225684 0.210870 0.216400 0.024 Uiso 1 1 calc R
C9 C 0.3178(2) 0.22563(9) 0.34505(7) 0.0175(3) Uani 1 1 d .
C15 C 0.3412(2) 0.14460(9) 0.42807(7) 0.0217(4) Uani 1 1 d .
H15 H 0.283622 0.108660 0.407271 0.026 Uiso 1 1 calc R
C18 C 0.3009(3) 0.59660(9) 0.36658(7) 0.0241(4) Uani 1 1 d .
H18A H 0.398995 0.610753 0.342316 0.036 Uiso 1 1 calc GR
H18B H 0.312104 0.621643 0.401555 0.036 Uiso 1 1 calc GR
H18C H 0.186255 0.608781 0.349529 0.036 Uiso 1 1 calc GR
C11 C 0.4583(2) 0.26563(10) 0.43653(8) 0.0218(4) Uani 1 1 d .
H11 H 0.480074 0.311405 0.421652 0.026 Uiso 1 1 calc R
C12 C 0.5124(3) 0.25006(10) 0.49073(7) 0.0246(4) Uani 1 1 d .
H12 H 0.569457 0.285793 0.511875 0.030 Uiso 1 1 calc R
C3 C 0.1864(2) 0.29423(10) 0.16216(7) 0.0216(3) Uani 1 1 d .
H3 H 0.165271 0.265569 0.130866 0.026 Uiso 1 1 calc R
C20 C 0.1528(3) 0.49110(10) 0.41451(8) 0.0264(4) Uani 1 1 d .
H20A H 0.038518 0.503378 0.397319 0.040 Uiso 1 1 calc GR
H20B H 0.162760 0.515445 0.449816 0.040 Uiso 1 1 calc GR
H20C H 0.158704 0.439626 0.420232 0.040 Uiso 1 1 calc GR
C14 C 0.3959(3) 0.12956(10) 0.48249(7) 0.0247(4) Uani 1 1 d .
H14 H 0.373862 0.084028 0.497782 0.030 Uiso 1 1 calc R
C19 C 0.4929(3) 0.49418(10) 0.40232(8) 0.0256(4) Uani 1 1 d .
H19A H 0.497404 0.442700 0.408127 0.038 Uiso 1 1 calc GR
H19B H 0.507342 0.518605 0.437449 0.038 Uiso 1 1 calc GR
H19C H 0.589627 0.508335 0.377534 0.038 Uiso 1 1 calc GR

loop_
_atom_site_aniso_label
_atom_site_aniso_U_11
_atom_site_aniso_U_22
_atom_site_aniso_U_33
_atom_site_aniso_U_23
_atom_site_aniso_U_13
_atom_site_aniso_U_12
N1 0.0192(7) 0.0151(6) 0.0193(6) -0.0008(5) -0.0004(6) 0.0001(6)
N2 0.0256(7) 0.0154(6) 0.0158(6) 0.0011(5) -0.0008(6) 0.0003(6)
N3 0.0395(9) 0.0174(7) 0.0265(7) -0.0007(6) -0.0009(7) -0.0007(7)
C5 0.0142(7) 0.0183(7) 0.0188(8) 0.0001(6) 0.0009(6) 0.0005(6)
C8 0.0147(7) 0.0178(7) 0.0182(7) -0.0010(6) 0.0007(6) 0.0000(7)
C7 0.0151(7) 0.0189(7) 0.0182(7) -0.0006(6) 0.0011(6) 0.0005(7)
C1 0.0220(8) 0.0175(7) 0.0200(7) 0.0014(6) -0.0002(7) 0.0005(7)
C6 0.0141(7) 0.0182(7) 0.0185(7) -0.0014(6) 0.0014(6) -0.0001(6)
C17 0.0262(9) 0.0152(8) 0.0173(7) -0.0017(6) 0.0010(7) -0.0017(7)
C16 0.0220(8) 0.0183(7) 0.0202(7) 0.0039(7) 0.0000(7) 0.0010(7)
C13 0.0228(8) 0.0286(8) 0.0198(8) 0.0056(7) 0.0012(7) 0.0045(8)
C10 0.0149(7) 0.0189(8) 0.0203(7) 0.0008(6) 0.0016(6) 0.0023(7)
C2 0.0223(9) 0.0251(8) 0.0180(7) 0.0012(6) -0.0013(7) 0.0012(7)
C4 0.0211(8) 0.0175(7) 0.0224(8) -0.0014(6) -0.0011(7) -0.0005(7)
C9 0.0165(7) 0.0166(7) 0.0195(7) -0.0011(6) 0.0007(6) -0.0010(6)
C15 0.0235(8) 0.0179(8) 0.0237(8) 0.0001(6) 0.0024(7) 0.0003(7)
C18 0.0325(9) 0.0156(8) 0.0242(8) -0.0010(6) 0.0032(8) -0.0014(7)
C11 0.0207(8) 0.0209(8) 0.0238(8) 0.0044(6) -0.0029(7) -0.0041(7)
C12 0.0228(8) 0.0275(8) 0.0237(9) 0.0010(7) -0.0034(7) -0.0032(8)
C3 0.0219(8) 0.0237(8) 0.0193(7) -0.0049(6) -0.0011(7) 0.0003(7)
C20 0.0338(9) 0.0201(8) 0.0251(8) -0.0021(7) 0.0086(8) -0.0031(8)
C14 0.0299(9) 0.0201(8) 0.0240(8) 0.0056(7) 0.0052(7) 0.0041(7)
C19 0.0310(9) 0.0203(8) 0.0256(8) -0.0035(7) -0.0062(8) -0.0010(8)

loop_
_atom_type_symbol
_atom_type_description
_atom_type_scat_dispersion_real
_atom_type_scat_dispersion_imag
_atom_type_scat_source
C C 0.0181 0.0091 'International Tables Vol C Tables 4.2.6.8 and 6.1.1.4'
H H 0.0000 0.0000 'International Tables Vol C Tables 4.2.6.8 and 6.1.1.4'
N N 0.0311 0.0180 'International Tables Vol C Tables 4.2.6.8 and 6.1.1.4'

loop_
_geom_angle_atom_site_label_1
_geom_angle_atom_site_label_2
_geom_angle_atom_site_label_3
_geom_angle
C7 N1 C8 106.88(13)
C7 N2 H2 116.8
C7 N2 C17 126.42(13)
C17 N2 H2 116.8
C6 C5 C8 105.24(14)
C4 C5 C8 134.94(15)
C4 C5 C6 119.82(15)
N1 C8 C5 109.87(14)
C9 C8 N1 123.06(14)
C9 C8 C5 127.08(15)
N1 C7 N2 125.14(15)
N1 C7 C6 112.73(14)
N2 C7 C6 122.12(14)
C6 C1 H1 121.2
C6 C1 C2 117.64(15)
C2 C1 H1 121.2
C5 C6 C7 105.26(14)
C1 C6 C5 122.12(15)
C1 C6 C7 132.60(15)
N2 C17 C18 105.99(13)
N2 C17 C20 109.51(14)
N2 C17 C19 110.33(14)
C20 C17 C18 110.17(15)
C20 C17 C19 110.63(15)
C19 C17 C18 110.11(15)
N3 C16 C9 177.24(17)
C12 C13 H13 120.4
C14 C13 H13 120.4
C14 C13 C12 119.14(16)
C15 C10 C9 119.72(15)
C15 C10 C11 117.90(15)
C11 C10 C9 122.32(15)
C1 C2 H2A 119.6
C3 C2 C1 120.74(15)
C3 C2 H2A 119.6
C5 C4 H4 120.8
C5 C4 C3 118.44(15)
C3 C4 H4 120.8
C8 C9 C16 118.03(14)
C8 C9 C10 126.93(15)
C16 C9 C10 115.03(14)
C10 C15 H15 119.3
C14 C15 C10 121.32(17)
C14 C15 H15 119.3
C17 C18 H18A 109.5
C17 C18 H18B 109.5
C17 C18 H18C 109.5
H18A C18 H18B 109.5
H18A C18 H18C 109.5
H18B C18 H18C 109.5
C10 C11 H11 119.8
C12 C11 C10 120.32(16)
C12 C11 H11 119.8
C13 C12 C11 121.19(17)
C13 C12 H12 119.4
C11 C12 H12 119.4
C2 C3 C4 121.24(15)
C2 C3 H3 119.4
C4 C3 H3 119.4
C17 C20 H20A 109.5
C17 C20 H20B 109.5
C17 C20 H20C 109.5
H20A C20 H20B 109.5
H20A C20 H20C 109.5
H20B C20 H20C 109.5
C13 C14 C15 120.13(16)
C13 C14 H14 119.9
C15 C14 H14 119.9
C17 C19 H19A 109.5
C17 C19 H19B 109.5
C17 C19 H19C 109.5
H19A C19 H19B 109.5
H19A C19 H19C 109.5
H19B C19 H19C 109.5

loop_
_geom_bond_atom_site_label_1
_geom_bond_atom_site_label_2
_geom_bond_distance
N1 C8 1.393(2)
N1 C7 1.321(2)
N2 H2 0.8600
N2 C7 1.336(2)
N2 C17 1.486(2)
N3 C16 1.153(2)
C5 C8 1.487(2)
C5 C6 1.401(2)
C5 C4 1.387(2)
C8 C9 1.373(2)
C7 C6 1.475(2)
C1 H1 0.9300
C1 C6 1.383(2)
C1 C2 1.395(2)
C17 C18 1.531(2)
C17 C20 1.524(2)
C17 C19 1.526(3)
C16 C9 1.437(2)
C13 H13 0.9300
C13 C12 1.385(3)
C13 C14 1.385(3)
C10 C9 1.485(2)
C10 C15 1.397(2)
C10 C11 1.403(2)
C2 H2A 0.9300
C2 C3 1.391(3)
C4 H4 0.9300
C4 C3 1.393(2)
C15 H15 0.9300
C15 C14 1.391(2)
C18 H18A 0.9600
C18 H18B 0.9600
C18 H18C 0.9600
C11 H11 0.9300
C11 C12 1.387(2)
C12 H12 0.9300
C3 H3 0.9300
C20 H20A 0.9600
C20 H20B 0.9600
C20 H20C 0.9600
C14 H14 0.9300
C19 H19A 0.9600
C19 H19B 0.9600
C19 H19C 0.9600

loop_
_geom_torsion_atom_site_label_1
_geom_torsion_atom_site_label_2
_geom_torsion_atom_site_label_3
_geom_torsion_atom_site_label_4
_geom_torsion
N1 C8 C9 C16 177.38(17)
N1 C8 C9 C10 -4.1(3)
N1 C7 C6 C5 0.2(2)
N1 C7 C6 C1 178.53(18)
N2 C7 C6 C5 -179.71(16)
N2 C7 C6 C1 -1.4(3)
C5 C8 C9 C16 -2.8(3)
C5 C8 C9 C10 175.80(16)
C5 C4 C3 C2 0.1(3)
C8 N1 C7 N2 -179.45(17)
C8 N1 C7 C6 0.7(2)
C8 C5 C6 C7 -0.88(18)
C8 C5 C6 C1 -179.44(16)
C8 C5 C4 C3 179.98(18)
C7 N1 C8 C5 -1.22(19)
C7 N1 C8 C9 178.65(16)
C7 N2 C17 C18 -178.48(17)
C7 N2 C17 C20 -59.7(2)
C7 N2 C17 C19 62.3(2)
C1 C2 C3 C4 -0.5(3)
C6 C5 C8 N1 1.34(19)
C6 C5 C8 C9 -178.53(17)
C6 C5 C4 C3 -0.1(3)
C6 C1 C2 C3 0.9(3)
C17 N2 C7 N1 -4.6(3)
C17 N2 C7 C6 175.27(16)
C10 C15 C14 C13 -0.5(3)
C10 C11 C12 C13 0.4(3)
C2 C1 C6 C5 -1.0(3)
C2 C1 C6 C7 -179.14(18)
C4 C5 C8 N1 -178.75(18)
C4 C5 C8 C9 1.4(3)
C4 C5 C6 C7 179.19(15)
C4 C5 C6 C1 0.6(3)
C9 C10 C15 C14 177.38(16)
C9 C10 C11 C12 -177.27(16)
C15 C10 C9 C8 162.71(17)
C15 C10 C9 C16 -18.7(2)
C15 C10 C11 C12 0.0(3)
C11 C10 C9 C8 -20.1(3)
C11 C10 C9 C16 158.50(17)
C11 C10 C15 C14 0.1(3)
C12 C13 C14 C15 0.9(3)
C14 C13 C12 C11 -0.8(3)
